data_7225478
loop_
_publ_author_name
'de la Cerda-Pedro, J. E.'
'Arcos-Ramos, R.'
'Maldonado-Dom\'inguez, M.'
'Rojas-Lima, S.'
'Romero-\'Avila, M.'
'Carre\'on-Castro, M. P.'
'Santillan, R.'
'Farf\'an, N.'
'L\'opez-Ruiz, H.'

_publ_section_title
;
 Engineering organic semiconducting solids. Multicomponent access to
 crystalline 3-(4-aryl-1,2,3-triazolyl)coumarins
;
_journal_issue 29
_journal_name_full CrystEngComm
_journal_page_first 5562
_journal_paper_doi 10.1039/C6CE01041E
_journal_volume 18
_journal_year 2016
_chemical_absolute_configuration unk
_chemical_formula_moiety 'C16 H10 N4 O2'
_chemical_formula_sum 'C16 H10 N4 O2'
_chemical_formula_weight 290.28
_chemical_melting_point 508
_chemical_name_common 5l
_chemical_name_systematic 3-(4-(pyridin-2-yl)-1H-1,2,3-triazol-1-yl)-2H-chromen-2-one
_space_group_crystal_system orthorhombic
_space_group_IT_number 19
_space_group_name_Hall 'P 2ac 2ab'
_space_group_name_H-M_alt 'P 21 21 21'
_symmetry_space_group_name_Hall 'P 2ac 2ab'
_symmetry_space_group_name_H-M 'P 21 21 21'
_atom_sites_solution_hydrogens geom
_atom_sites_solution_primary direct
_atom_sites_solution_secondary difmap
_audit_creation_date 2014-10-09
_audit_creation_method
;
Olex2 1.2
(compiled 2014.09.19 svn.r3010 for OlexSys, GUI svn.r4874)
;
_audit_update_record
;
2016-02-24 deposited with the CCDC.
2016-06-03 downloaded from the CCDC.
;
_cell_angle_alpha 90.00
_cell_angle_beta 90.00
_cell_angle_gamma 90.00
_cell_formula_units_Z 4
_cell_length_a 7.3822(2)
_cell_length_b 7.6039(3)
_cell_length_c 23.2450(8)
_cell_measurement_reflns_used 7627
_cell_measurement_temperature 293(2)
_cell_measurement_theta_max 72.1710
_cell_measurement_theta_min 3.7490
_cell_volume 1304.82(8)
_computing_cell_refinement
;
CrysAlisPro, Agilent Technologies,
Version 1.171.36.24 (release 03-12-2012 CrysAlis171 .NET)
(compiled Dec  3 2012,18:21:49)
;
_computing_data_collection
;
CrysAlisPro, Agilent Technologies,
Version 1.171.36.24 (release 03-12-2012 CrysAlis171 .NET)
(compiled Dec  3 2012,18:21:49)
;
_computing_data_reduction
;
CrysAlisPro, Agilent Technologies,
Version 1.171.36.24 (release 03-12-2012 CrysAlis171 .NET)
(compiled Dec  3 2012,18:21:49)
;
_computing_molecular_graphics 'Olex2 (Dolomanov et al., 2009)'
_computing_publication_material 'Olex2 (Dolomanov et al., 2009)'
_computing_structure_refinement 'XL (Sheldrick, 2008)'
_computing_structure_solution 'XS (Sheldrick, 2008)'
_diffrn_ambient_temperature 293(2)
_diffrn_detector_area_resol_mean 10.3659
_diffrn_measured_fraction_theta_full 0.995
_diffrn_measured_fraction_theta_max 0.995
_diffrn_measurement_details
;
  1 omega  -56.00  -16.00   1.0000    2.8500
omega____ theta____ kappa____ phi______ frames
    -      -41.4254  -37.0000  120.0000 40

  2 omega -116.00  -82.00   1.0000    2.8500
omega____ theta____ kappa____ phi______ frames
    -      -41.4254  -37.0000  120.0000 34

  3 omega  -48.00   -9.00   1.0000    2.8500
omega____ theta____ kappa____ phi______ frames
    -      -41.4254  -77.0000   30.0000 39

  4 omega -120.00  -93.00   1.0000    2.8500
omega____ theta____ kappa____ phi______ frames
    -      -41.4254  -77.0000  120.0000 27

  5 omega  -57.00   -8.00   1.0000    2.8500
omega____ theta____ kappa____ phi______ frames
    -      -41.4254  -77.0000  120.0000 49

  6 omega -119.00  -43.00   1.0000    2.8500
omega____ theta____ kappa____ phi______ frames
    -      -41.4254  -77.0000  -90.0000 76

  7 omega  -42.00   -8.00   1.0000    2.8500
omega____ theta____ kappa____ phi______ frames
    -      -41.4254  -77.0000  -90.0000 34

  8 omega -119.00  -53.00   1.0000    2.8500
omega____ theta____ kappa____ phi______ frames
    -      -41.4254  -77.0000   30.0000 66

  9 omega   57.00  114.00   1.0000    2.8500
omega____ theta____ kappa____ phi______ frames
    -       41.4254  178.0000  -90.0000 57

 10 omega   13.00   38.00   1.0000    2.8500
omega____ theta____ kappa____ phi______ frames
    -       41.4254   57.0000 -180.0000 25

 11 omega   57.00  127.00   1.0000    2.8500
omega____ theta____ kappa____ phi______ frames
    -       41.4254  178.0000 -180.0000 70

 12 omega   45.00  120.00   1.0000    2.8500
omega____ theta____ kappa____ phi______ frames
    -       41.4254 -166.0000   57.0000 75

 13 omega  -84.00  -28.00   1.0000    2.8500
omega____ theta____ kappa____ phi______ frames
    -      -61.5000  -77.0000  150.0000 56

 14 omega -137.00 -102.00   1.0000    2.8500
omega____ theta____ kappa____ phi______ frames
    -      -61.5000  -79.0000 -147.8753 35

 15 omega -139.00  -80.00   1.0000    2.8500
omega____ theta____ kappa____ phi______ frames
    -      -61.5000 -111.0000  120.0000 59

 16 omega -117.00  -89.00   1.0000    2.8500
omega____ theta____ kappa____ phi______ frames
    -      -61.5000  -77.0000  -60.0000 28

 17 omega  -67.00  -28.00   1.0000    2.8500
omega____ theta____ kappa____ phi______ frames
    -      -61.5000  -77.0000  -60.0000 39

 18 omega -131.00 -104.00   1.0000    2.8500
omega____ theta____ kappa____ phi______ frames
    -      -61.5000  -77.0000 -120.0000 27

 19 omega  -56.00  -28.00   1.0000    2.8500
omega____ theta____ kappa____ phi______ frames
    -      -61.5000  -77.0000   30.0000 28

 20 omega  -53.00  -28.00   1.0000    2.8500
omega____ theta____ kappa____ phi______ frames
    -      -61.5000  -77.0000 -120.0000 25

 21 omega -139.00  -86.00   1.0000    2.8500
omega____ theta____ kappa____ phi______ frames
    -      -61.5000  -79.0000   -7.9207 53

 22 omega  -60.00  -27.00   1.0000    2.8500
omega____ theta____ kappa____ phi______ frames
    -      -61.5000  -79.0000   -7.9207 33

 23 omega  -93.00  -27.00   1.0000    2.8500
omega____ theta____ kappa____ phi______ frames
    -      -61.5000  -79.0000 -147.8753 66

 24 omega  -92.00  -28.00   1.0000    2.8500
omega____ theta____ kappa____ phi______ frames
    -      -61.5000  -77.0000   90.0000 64

 25 omega  131.00  166.00   1.0000    2.8500
omega____ theta____ kappa____ phi______ frames
    -      115.0000   77.0000 -180.0000 35

 26 omega   86.00  113.00   1.0000    2.8500
omega____ theta____ kappa____ phi______ frames
    -      115.0000   61.0000  -30.0000 27

 27 omega   32.00  102.00   1.0000    2.8500
omega____ theta____ kappa____ phi______ frames
    -      115.0000  -94.0000 -180.0000 70

 28 omega   81.00  108.00   1.0000    2.8500
omega____ theta____ kappa____ phi______ frames
    -      115.0000   77.0000 -180.0000 27

 29 omega   54.00  144.00   1.0000    2.8500
omega____ theta____ kappa____ phi______ frames
    -      115.0000  -61.0000 -180.0000 90

 30 omega   82.00  109.00   1.0000    2.8500
omega____ theta____ kappa____ phi______ frames
    -      115.0000   77.0000  150.0000 27

 31 omega   33.00   90.00   1.0000    2.8500
omega____ theta____ kappa____ phi______ frames
    -      115.0000  -94.0000  150.0000 57

 32 omega  125.00  153.00   1.0000    2.8500
omega____ theta____ kappa____ phi______ frames
    -      115.0000   61.0000   60.0000 28

 33 omega   86.00  114.00   1.0000    2.8500
omega____ theta____ kappa____ phi______ frames
    -      115.0000   61.0000   60.0000 28

 34 omega   85.00  174.00   1.0000    2.8500
omega____ theta____ kappa____ phi______ frames
    -      115.0000   61.0000  -60.0000 89

 35 omega   81.00  153.00   1.0000    2.8500
omega____ theta____ kappa____ phi______ frames
    -      115.0000   77.0000  120.0000 72

 36 omega   87.00  139.00   1.0000    2.8500
omega____ theta____ kappa____ phi______ frames
    -      115.0000   61.0000  -90.0000 52

 37 omega  119.00  172.00   1.0000    2.8500
omega____ theta____ kappa____ phi______ frames
    -      115.0000   77.0000   60.0000 53

 38 omega   81.00  107.00   1.0000    2.8500
omega____ theta____ kappa____ phi______ frames
    -      115.0000   77.0000   90.0000 26

 39 omega   81.00  111.00   1.0000    2.8500
omega____ theta____ kappa____ phi______ frames
    -      115.0000   77.0000   60.0000 30

 40 omega   86.00  113.00   1.0000    2.8500
omega____ theta____ kappa____ phi______ frames
    -      115.0000   61.0000 -120.0000 27

 41 omega   81.00  108.00   1.0000    2.8500
omega____ theta____ kappa____ phi______ frames
    -      115.0000   77.0000 -150.0000 27

 42 omega   69.00  107.00   1.0000    2.8500
omega____ theta____ kappa____ phi______ frames
    -      115.0000  -94.0000  -60.0000 38

 43 omega   85.00  125.00   1.0000    2.8500
omega____ theta____ kappa____ phi______ frames
    -      115.0000   61.0000 -180.0000 40

 44 omega   86.00  142.00   1.0000    2.8500
omega____ theta____ kappa____ phi______ frames
    -      115.0000   61.0000 -150.0000 56

 45 omega   85.00  112.00   1.0000    2.8500
omega____ theta____ kappa____ phi______ frames
    -      115.0000   61.0000  120.0000 27

 46 omega  120.00  173.00   1.0000    2.8500
omega____ theta____ kappa____ phi______ frames
    -      115.0000   77.0000    0.0000 53

 47 omega  115.00  178.00   1.0000    2.8500
omega____ theta____ kappa____ phi______ frames
    -      115.0000   77.0000   30.0000 63

 48 omega   81.00  114.00   1.0000    2.8500
omega____ theta____ kappa____ phi______ frames
    -      115.0000   77.0000   30.0000 33

 49 omega   85.00  118.00   1.0000    2.8500
omega____ theta____ kappa____ phi______ frames
    -      115.0000   61.0000   30.0000 33

 50 omega   87.00  177.00   1.0000    2.8500
omega____ theta____ kappa____ phi______ frames
    -      115.0000   61.0000   90.0000 90

 51 omega   81.00  108.00   1.0000    2.8500
omega____ theta____ kappa____ phi______ frames
    -      115.0000   77.0000    0.0000 27

 52 omega   58.00  139.00   1.0000    2.8500
omega____ theta____ kappa____ phi______ frames
    -      115.0000  178.0000  150.0000 81

 53 omega  115.00  152.00   1.0000    2.8500
omega____ theta____ kappa____ phi______ frames
    -      115.0000   77.0000  -90.0000 37

 54 omega   81.00  108.00   1.0000    2.8500
omega____ theta____ kappa____ phi______ frames
    -      115.0000   77.0000  -90.0000 27

 55 omega   38.00  110.00   1.0000    2.8500
omega____ theta____ kappa____ phi______ frames
    -      115.0000 -111.0000  120.0000 72

 56 omega   81.00  178.00   1.0000    2.8500
omega____ theta____ kappa____ phi______ frames
    -      115.0000   77.0000  -30.0000 97

 57 omega   85.00  128.00   1.0000    2.8500
omega____ theta____ kappa____ phi______ frames
    -      115.0000   61.0000    0.0000 43

 58 omega   88.00  118.00   1.0000    2.8500
omega____ theta____ kappa____ phi______ frames
    -      115.0000 -116.0000 -113.0000 30

 59 omega   38.00   80.00   1.0000    2.8500
omega____ theta____ kappa____ phi______ frames
    -      115.0000 -111.0000    0.0000 42

 60 omega   85.00  148.00   1.0000    2.8500
omega____ theta____ kappa____ phi______ frames
    -      115.0000   61.0000  150.0000 63

 61 omega   81.00  111.00   1.0000    2.8500
omega____ theta____ kappa____ phi______ frames
    -      115.0000   77.0000  -60.0000 30

 62 omega   79.00  115.00   1.0000    2.8500
omega____ theta____ kappa____ phi______ frames
    -      115.0000 -111.0000   30.0000 36

 63 omega   38.00   77.00   1.0000    2.8500
omega____ theta____ kappa____ phi______ frames
    -      115.0000 -111.0000   30.0000 39

 64 omega  124.00  178.00   1.0000    2.8500
omega____ theta____ kappa____ phi______ frames
    -      115.0000   77.0000  150.0000 54

 65 omega   81.00  176.00   1.0000    2.8500
omega____ theta____ kappa____ phi______ frames
    -      115.0000   77.0000 -120.0000 95

 66 omega  -71.00   33.00   1.0000    2.8500
omega____ theta____ kappa____ phi______ frames
    -      -41.4254   57.0000  150.0000 104

 67 omega -130.00  -32.00   1.0000    2.8500
omega____ theta____ kappa____ phi______ frames
    -      -41.4254  178.0000  150.0000 98

 68 omega -115.00  -12.00   1.0000    2.8500
omega____ theta____ kappa____ phi______ frames
    -      -41.4254  -57.0000   30.0000 103

 69 omega -124.00  -79.00   1.0000    2.8500
omega____ theta____ kappa____ phi______ frames
    -      -41.4254  -99.0000  -90.0000 45

 70 omega -120.00   -8.00   1.0000    2.8500
omega____ theta____ kappa____ phi______ frames
    -      -41.4254  -77.0000  -30.0000 112

 71 omega -120.00   -8.00   1.0000    2.8500
omega____ theta____ kappa____ phi______ frames
    -      -41.4254  -77.0000  150.0000 112

 72 omega -118.00  -15.00   1.0000    2.8500
omega____ theta____ kappa____ phi______ frames
    -      -41.4254  -37.0000  150.0000 103

 73 omega -124.00  -79.00   1.0000    2.8500
omega____ theta____ kappa____ phi______ frames
    -      -41.4254  -99.0000 -180.0000 45

 74 omega -120.00   -8.00   1.0000    2.8500
omega____ theta____ kappa____ phi______ frames
    -      -41.4254  -77.0000 -150.0000 112

 75 omega   68.00  122.00   1.0000    2.8500
omega____ theta____ kappa____ phi______ frames
    -       41.4254  165.0000  122.0000 54

 76 omega -136.00  -31.00   1.0000    2.8500
omega____ theta____ kappa____ phi______ frames
    -      -61.5000  -61.0000  -30.0000 105

 77 omega -140.00  -28.00   1.0000    2.8500
omega____ theta____ kappa____ phi______ frames
    -      -61.5000  -77.0000   60.0000 112

 78 omega -140.00  -28.00   1.0000    2.8500
omega____ theta____ kappa____ phi______ frames
    -      -61.5000  -77.0000  -90.0000 112

 79 omega -140.00  -28.00   1.0000    2.8500
omega____ theta____ kappa____ phi______ frames
    -      -61.5000  -77.0000  120.0000 112

 80 omega -140.00  -28.00   1.0000    2.8500
omega____ theta____ kappa____ phi______ frames
    -      -61.5000  -77.0000 -180.0000 112

 81 omega -141.00  -27.00   1.0000    2.8500
omega____ theta____ kappa____ phi______ frames
    -      -61.5000  -79.0000 -147.8753 114

 82 omega -140.00  -28.00   1.0000    2.8500
omega____ theta____ kappa____ phi______ frames
    -      -61.5000  -77.0000  -30.0000 112

 83 omega   40.00   98.00   1.0000    2.8500
omega____ theta____ kappa____ phi______ frames
    -      115.0000  -45.0000  -90.0000 58

 84 omega   81.00  178.00   1.0000    2.8500
omega____ theta____ kappa____ phi______ frames
    -      115.0000   77.0000   30.0000 97

 85 omega   87.00  178.00   1.0000    2.8500
omega____ theta____ kappa____ phi______ frames
    -      115.0000   45.0000  -90.0000 91

 86 omega  100.00  178.00   1.0000    2.8500
omega____ theta____ kappa____ phi______ frames
    -      115.0000  111.0000  150.0000 78

 87 omega   38.00  118.00   1.0000    2.8500
omega____ theta____ kappa____ phi______ frames
    -      115.0000 -116.0000   24.0000 80

 88 omega   32.00  176.00   1.0000    2.8500
omega____ theta____ kappa____ phi______ frames
    -      115.0000  -15.0000  120.0000 144

 89 omega   40.00   98.00   1.0000    2.8500
omega____ theta____ kappa____ phi______ frames
    -      115.0000  -45.0000   30.0000 58

 90 omega   87.00  178.00   1.0000    2.8500
omega____ theta____ kappa____ phi______ frames
    -      115.0000   45.0000  150.0000 91

 91 omega   81.00  178.00   1.0000    2.8500
omega____ theta____ kappa____ phi______ frames
    -      115.0000   77.0000 -120.0000 97

 92 omega   87.00  178.00   1.0000    2.8500
omega____ theta____ kappa____ phi______ frames
    -      115.0000   45.0000   90.0000 91

 93 omega   37.00  116.00   1.0000    2.8500
omega____ theta____ kappa____ phi______ frames
    -      115.0000 -111.0000  -90.0000 79

 94 omega   87.00  178.00   1.0000    2.8500
omega____ theta____ kappa____ phi______ frames
    -      115.0000   45.0000 -180.0000 91

 95 omega   81.00  178.00   1.0000    2.8500
omega____ theta____ kappa____ phi______ frames
    -      115.0000   77.0000  -60.0000 97

 96 omega   81.00  178.00   1.0000    2.8500
omega____ theta____ kappa____ phi______ frames
    -      115.0000   77.0000  -30.0000 97

 97 omega   38.00  118.00   1.0000    2.8500
omega____ theta____ kappa____ phi______ frames
    -      115.0000 -116.0000 -113.0000 80

 98 omega   31.00   82.00   1.0000    2.8500
omega____ theta____ kappa____ phi______ frames
    -      115.0000  -94.0000  -60.0000 51
;
_diffrn_measurement_device_type 'Xcalibur, Atlas, Gemini'
_diffrn_measurement_method '\w scans'
_diffrn_orient_matrix_UB_11 -0.0459494000
_diffrn_orient_matrix_UB_12 0.1834257000
_diffrn_orient_matrix_UB_13 -0.0241485000
_diffrn_orient_matrix_UB_21 -0.0515064000
_diffrn_orient_matrix_UB_22 0.0625824000
_diffrn_orient_matrix_UB_23 0.0608830000
_diffrn_orient_matrix_UB_31 0.1968475000
_diffrn_orient_matrix_UB_32 0.0590635000
_diffrn_orient_matrix_UB_33 0.0102907000
_diffrn_radiation_monochromator graphite
_diffrn_radiation_type CuK\a
_diffrn_radiation_wavelength 1.54184
_diffrn_reflns_av_R_equivalents 0.0828
_diffrn_reflns_av_unetI/netI 0.0253
_diffrn_reflns_limit_h_max 9
_diffrn_reflns_limit_h_min -8
_diffrn_reflns_limit_k_max 9
_diffrn_reflns_limit_k_min -9
_diffrn_reflns_limit_l_max 29
_diffrn_reflns_limit_l_min -29
_diffrn_reflns_number 47344
_diffrn_reflns_theta_full 78.42
_diffrn_reflns_theta_max 78.42
_diffrn_reflns_theta_min 3.80
_diffrn_source 'Enhance (Cu) X-ray Source'
_exptl_absorpt_coefficient_mu 0.841
_exptl_absorpt_correction_T_max 1.00000
_exptl_absorpt_correction_T_min 0.47281
_exptl_absorpt_correction_type multi-scan
_exptl_absorpt_process_details
;
CrysAlisPro, Agilent Technologies,
Version 1.171.36.24 (release 03-12-2012 CrysAlis171 .NET)
(compiled Dec  3 2012,18:21:49)
Empirical absorption correction using spherical harmonics,
 implemented in SCALE3 ABSPACK scaling algorithm.
;
_exptl_crystal_colour colourless
_exptl_crystal_colour_lustre clear
_exptl_crystal_colour_primary colourless
_exptl_crystal_density_diffrn 1.478
_exptl_crystal_density_method 'not measured'
_exptl_crystal_description prism
_exptl_crystal_F_000 600
_exptl_crystal_recrystallization_method 'Re-crystallisation from solvent: Ethyl Acetate'
_exptl_crystal_size_max 0.1589
_exptl_crystal_size_mid 0.1589
_exptl_crystal_size_min 0.1254
_refine_diff_density_max 0.212
_refine_diff_density_min -0.239
_refine_diff_density_rms 0.044
_refine_ls_abs_structure_details 'Flack H D (1983), Acta Cryst. A39, 876-881'
_refine_ls_abs_structure_Flack -0.2(4)
_refine_ls_extinction_method none
_refine_ls_goodness_of_fit_ref 1.079
_refine_ls_hydrogen_treatment constr
_refine_ls_matrix_type full
_refine_ls_number_parameters 199
_refine_ls_number_reflns 2795
_refine_ls_number_restraints 0
_refine_ls_restrained_S_all 1.079
_refine_ls_R_factor_all 0.0653
_refine_ls_R_factor_gt 0.0500
_refine_ls_shift/su_max 0.000
_refine_ls_shift/su_mean 0.000
_refine_ls_structure_factor_coef Fsqd
_refine_ls_weighting_details 'calc w=1/[\s^2^(Fo^2^)+(0.0571P)^2^+0.4951P] where P=(Fo^2^+2Fc^2^)/3'
_refine_ls_weighting_scheme calc
_refine_ls_wR_factor_gt 0.1256
_refine_ls_wR_factor_ref 0.1371
_reflns_number_gt 2270
_reflns_number_total 2795
_reflns_threshold_expression >2sigma(I)
_cod_data_source_file c6ce01041e2.cif
_cod_data_source_block 5l
_cod_depositor_comments 'Adding full bibliography for 7225471--7225478.cif.'
_cod_database_code 7225478
_reflns_odcompleteness_completeness 99.94
_reflns_odcompleteness_iscentric 1
_reflns_odcompleteness_theta 74.33
_olex2_refinement_description
;
1. Fixed Uiso
 At 1.2 times of:
  All C(H) groups
2.a Aromatic/amide H refined with riding coordinates:
 C4(H4), C5(H5), C6(H6), C7(H7), C8(H8), C9(H9), C12(H12), C13(H13), C14(H14),
 C15(H15)
;
_olex2_submission_special_instructions 'No special instructions were received'

loop_
_space_group_symop_id
_space_group_symop_operation_xyz
1 'x, y, z'
2 '-x+1/2, -y, z+1/2'
3 'x+1/2, -y+1/2, -z'
4 '-x, y+1/2, -z+1/2'

loop_
_atom_site_label
_atom_site_type_symbol
_atom_site_fract_x
_atom_site_fract_y
_atom_site_fract_z
_atom_site_U_iso_or_equiv
_atom_site_adp_type
_atom_site_occupancy
_atom_site_calc_flag
_atom_site_refinement_flags_posn
O1 O 0.7697(3) 0.7067(3) 0.21807(8) 0.0574(5) Uani 1 d .
O2 O 1.0263(3) 0.8485(4) 0.23189(9) 0.0702(7) Uani 1 d .
N1 N 1.1143(3) 0.8441(3) 0.11210(9) 0.0491(6) Uani 1 d .
N2 N 1.1382(3) 0.8347(4) 0.05424(10) 0.0598(7) Uani 1 d .
N3 N 1.2936(3) 0.9106(4) 0.04318(10) 0.0593(7) Uani 1 d .
N4 N 1.6087(3) 1.0993(4) 0.14607(10) 0.0559(6) Uani 1 d .
C2 C 0.9257(4) 0.7802(4) 0.19745(12) 0.0533(7) Uani 1 d .
C3 C 0.9526(3) 0.7700(4) 0.13538(11) 0.0464(6) Uani 1 d .
C4 C 0.8284(4) 0.6966(4) 0.10084(11) 0.0480(6) Uani 1 d .
H4 H 0.8486 0.6920 0.0614 0.058 Uiso 1 calc R
C5 C 0.5277(4) 0.5490(4) 0.09072(13) 0.0537(7) Uani 1 d .
H5 H 0.5401 0.5439 0.0509 0.064 Uiso 1 calc R
C6 C 0.3753(4) 0.4820(4) 0.11648(13) 0.0584(7) Uani 1 d .
H6 H 0.2847 0.4316 0.0941 0.070 Uiso 1 calc R
C7 C 0.3558(4) 0.4891(4) 0.17567(14) 0.0612(8) Uani 1 d .
H7 H 0.2525 0.4419 0.1926 0.073 Uiso 1 calc R
C8 C 0.4858(4) 0.5643(4) 0.20973(13) 0.0593(8) Uani 1 d .
H8 H 0.4714 0.5703 0.2494 0.071 Uiso 1 calc R
C9 C 1.2559(4) 0.9253(4) 0.13736(11) 0.0504(6) Uani 1 d .
H9 H 1.2727 0.9476 0.1763 0.060 Uiso 1 calc R
C10 C 1.3695(4) 0.9676(4) 0.09294(11) 0.0489(6) Uani 1 d .
C11 C 1.5486(4) 1.0519(4) 0.09442(12) 0.0493(6) Uani 1 d .
C12 C 1.6466(4) 1.0785(4) 0.04390(13) 0.0571(7) Uani 1 d .
H12 H 1.6014 1.0415 0.0086 0.069 Uiso 1 calc R
C13 C 1.8123(4) 1.1613(5) 0.04783(15) 0.0655(8) Uani 1 d .
H13 H 1.8812 1.1818 0.0150 0.079 Uiso 1 calc R
C14 C 1.8744(4) 1.2129(4) 0.10098(16) 0.0655(8) Uani 1 d .
H14 H 1.9850 1.2704 0.1046 0.079 Uiso 1 calc R
C15 C 1.7708(4) 1.1784(5) 0.14828(14) 0.0631(8) Uani 1 d .
H15 H 1.8153 1.2117 0.1841 0.076 Uiso 1 calc R
C16 C 0.6647(4) 0.6251(4) 0.12428(12) 0.0471(6) Uani 1 d .
C17 C 0.6398(4) 0.6315(4) 0.18330(12) 0.0493(6) Uani 1 d .

loop_
_atom_site_aniso_label
_atom_site_aniso_U_11
_atom_site_aniso_U_22
_atom_site_aniso_U_33
_atom_site_aniso_U_23
_atom_site_aniso_U_13
_atom_site_aniso_U_12
O1 0.0444(11) 0.0857(15) 0.0422(9) 0.0008(9) 0.0026(8) 0.0014(10)
O2 0.0537(13) 0.1102(19) 0.0466(11) -0.0055(11) -0.0045(10) -0.0076(13)
N1 0.0341(12) 0.0704(15) 0.0428(11) -0.0006(10) -0.0009(9) 0.0040(11)
N2 0.0392(12) 0.094(2) 0.0459(12) -0.0040(12) 0.0003(10) -0.0032(13)
N3 0.0377(12) 0.0909(19) 0.0494(12) -0.0004(13) 0.0004(10) -0.0027(13)
N4 0.0449(13) 0.0693(16) 0.0535(13) -0.0027(11) -0.0042(11) 0.0015(12)
C2 0.0394(14) 0.074(2) 0.0470(13) 0.0010(13) -0.0030(12) 0.0077(14)
C3 0.0351(12) 0.0580(16) 0.0460(13) 0.0003(11) -0.0002(11) 0.0060(12)
C4 0.0414(14) 0.0622(16) 0.0406(12) -0.0019(12) 0.0016(11) 0.0029(12)
C5 0.0477(16) 0.0631(18) 0.0504(15) -0.0038(13) 0.0019(13) -0.0038(14)
C6 0.0462(16) 0.0641(19) 0.0648(18) 0.0020(14) -0.0013(15) -0.0065(15)
C7 0.0443(16) 0.072(2) 0.0675(19) 0.0113(15) 0.0078(15) -0.0019(15)
C8 0.0499(17) 0.076(2) 0.0522(16) 0.0099(15) 0.0096(13) 0.0074(16)
C9 0.0396(14) 0.0673(17) 0.0442(13) -0.0032(12) -0.0032(11) 0.0026(13)
C10 0.0378(13) 0.0626(17) 0.0463(13) -0.0004(13) -0.0024(12) 0.0061(13)
C11 0.0407(14) 0.0573(16) 0.0499(14) 0.0009(13) 0.0004(12) 0.0052(13)
C12 0.0469(15) 0.0683(18) 0.0562(15) -0.0006(14) 0.0018(13) 0.0024(14)
C13 0.0506(18) 0.074(2) 0.0715(19) 0.0042(17) 0.0125(15) 0.0025(16)
C14 0.0422(16) 0.0645(19) 0.090(2) -0.0001(17) 0.0006(16) -0.0051(15)
C15 0.0529(18) 0.072(2) 0.0649(18) -0.0081(16) -0.0115(16) 0.0021(16)
C16 0.0404(14) 0.0511(15) 0.0499(14) 0.0011(11) 0.0022(11) 0.0044(12)
C17 0.0394(14) 0.0593(16) 0.0491(14) 0.0031(12) -0.0002(12) 0.0058(12)

loop_
_atom_type_symbol
_atom_type_description
_atom_type_scat_dispersion_real
_atom_type_scat_dispersion_imag
_atom_type_scat_source
C C 0.0181 0.0091 'International Tables Vol C Tables 4.2.6.8 and 6.1.1.4'
H H 0.0000 0.0000 'International Tables Vol C Tables 4.2.6.8 and 6.1.1.4'
N N 0.0311 0.0180 'International Tables Vol C Tables 4.2.6.8 and 6.1.1.4'
O O 0.0492 0.0322 'International Tables Vol C Tables 4.2.6.8 and 6.1.1.4'

loop_
_geom_angle_atom_site_label_1
_geom_angle_atom_site_label_2
_geom_angle_atom_site_label_3
_geom_angle
C2 O1 C17 123.4(2)
N2 N1 C3 117.6(2)
C9 N1 N2 110.8(2)
C9 N1 C3 131.6(2)
N3 N2 N1 106.6(2)
N2 N3 C10 109.6(2)
C11 N4 C15 117.0(3)
O1 C2 C3 116.1(2)
O2 C2 O1 117.4(3)
O2 C2 C3 126.4(3)
N1 C3 C2 117.9(2)
C4 C3 N1 120.6(2)
C4 C3 C2 121.4(3)
C3 C4 C16 120.5(2)
C6 C5 C16 120.1(3)
C5 C6 C7 120.3(3)
C8 C7 C6 121.2(3)
C7 C8 C17 118.1(3)
N1 C9 C10 104.7(2)
N3 C10 C9 108.4(2)
N3 C10 C11 122.1(2)
C9 C10 C11 129.5(2)
N4 C11 C10 116.1(2)
N4 C11 C12 123.2(3)
C12 C11 C10 120.7(3)
C13 C12 C11 118.1(3)
C14 C13 C12 119.0(3)
C15 C14 C13 118.8(3)
N4 C15 C14 123.8(3)
C5 C16 C4 123.6(3)
C17 C16 C4 118.4(3)
C17 C16 C5 118.0(3)
O1 C17 C8 117.5(2)
O1 C17 C16 120.2(2)
C16 C17 C8 122.2(3)

loop_
_geom_bond_atom_site_label_1
_geom_bond_atom_site_label_2
_geom_bond_distance
O1 C2 1.367(3)
O1 C17 1.378(3)
O2 C2 1.209(3)
N1 N2 1.358(3)
N1 C3 1.427(3)
N1 C9 1.348(3)
N2 N3 1.309(3)
N3 C10 1.356(3)
N4 C11 1.330(4)
N4 C15 1.340(4)
C2 C3 1.459(4)
C3 C4 1.340(4)
C4 C16 1.433(4)
C5 C6 1.373(4)
C5 C16 1.402(4)
C6 C7 1.385(4)
C7 C8 1.370(4)
C8 C17 1.389(4)
C9 C10 1.368(4)
C10 C11 1.469(4)
C11 C12 1.394(4)
C12 C13 1.379(4)
C13 C14 1.375(5)
C14 C15 1.364(5)
C16 C17 1.385(4)

loop_
_geom_torsion_atom_site_label_1
_geom_torsion_atom_site_label_2
_geom_torsion_atom_site_label_3
_geom_torsion_atom_site_label_4
_geom_torsion
O1 C2 C3 N1 -179.6(2)
O1 C2 C3 C4 1.7(4)
O2 C2 C3 N1 1.2(5)
O2 C2 C3 C4 -177.4(3)
N1 N2 N3 C10 0.3(3)
N1 C3 C4 C16 -178.9(2)
N1 C9 C10 N3 -0.2(3)
N1 C9 C10 C11 -177.4(3)
N2 N1 C3 C2 -179.8(3)
N2 N1 C3 C4 -1.1(4)
N2 N1 C9 C10 0.4(3)
N2 N3 C10 C9 -0.1(3)
N2 N3 C10 C11 177.4(3)
N3 C10 C11 N4 -179.0(3)
N3 C10 C11 C12 0.9(4)
N4 C11 C12 C13 -1.3(5)
C2 O1 C17 C8 -178.8(3)
C2 O1 C17 C16 1.0(4)
C2 C3 C4 C16 -0.2(4)
C3 N1 N2 N3 179.8(2)
C3 N1 C9 C10 -179.9(3)
C3 C4 C16 C5 178.9(3)
C3 C4 C16 C17 -1.0(4)
C4 C16 C17 O1 0.6(4)
C4 C16 C17 C8 -179.6(3)
C5 C6 C7 C8 0.8(5)
C5 C16 C17 O1 -179.3(3)
C5 C16 C17 C8 0.5(4)
C6 C5 C16 C4 179.5(3)
C6 C5 C16 C17 -0.6(4)
C6 C7 C8 C17 -0.9(5)
C7 C8 C17 O1 -180.0(3)
C7 C8 C17 C16 0.3(5)
C9 N1 N2 N3 -0.4(3)
C9 N1 C3 C2 0.6(5)
C9 N1 C3 C4 179.2(3)
C9 C10 C11 N4 -2.1(4)
C9 C10 C11 C12 177.8(3)
C10 C11 C12 C13 178.8(3)
C11 N4 C15 C14 0.4(5)
C11 C12 C13 C14 0.4(5)
C12 C13 C14 C15 0.9(5)
C13 C14 C15 N4 -1.3(5)
C15 N4 C11 C10 -179.2(3)
C15 N4 C11 C12 0.9(4)
C16 C5 C6 C7 0.0(5)
C17 O1 C2 O2 177.1(3)
C17 O1 C2 C3 -2.1(4)
